data_7246652
loop_
_publ_author_name
'Kotte, Lohith'
'Pendota, Vinusha'
'Sreedhar, Bojja'
'Nanubolu, Jagadeesh Babu'

_publ_section_title
;
 Famciclovir--fumaric acid: an all-in-one multicomponent system with salt,
 cocrystal and salt--cocrystal continuum
;
_journal_issue 17
_journal_name_full CrystEngComm
_journal_page_first 2662
_journal_page_last 2678
_journal_paper_doi 10.1039/D3CE00200D
_journal_volume 25
_journal_year 2023
_chemical_formula_moiety 'C14 H19 N5 O4, C4 H4 O4'
_chemical_formula_sum 'C18 H23 N5 O8'
_chemical_formula_weight 437.41
_chemical_name_systematic 'Famciclovir-fumaric acid (2:2) Form I'
_space_group_crystal_system triclinic
_space_group_IT_number 2
_space_group_name_Hall '-P 1'
_space_group_name_H-M_alt 'P -1'
_atom_sites_solution_hydrogens mixed
_audit_creation_method SHELXL-2018/3
_audit_update_record
;
2023-02-27 deposited with the CCDC.	2023-04-04 downloaded from the CCDC.
;
_cell_angle_alpha 67.808(5)
_cell_angle_beta 86.239(4)
_cell_angle_gamma 68.249(5)
_cell_formula_units_Z 4
_cell_length_a 11.439(3)
_cell_length_b 13.954(3)
_cell_length_c 15.137(3)
_cell_measurement_reflns_used 9961
_cell_measurement_temperature 293(2)
_cell_measurement_theta_max 26.245
_cell_measurement_theta_min 2.204
_cell_volume 2070.1(8)
_computing_cell_refinement '<i>SAINT</i> (Bruker, 2016)'
_computing_data_collection '<i>APEX3</i> (Bruker, 2016)'
_computing_data_reduction 'Bruker SAINT'
_computing_structure_refinement 'SHELXL-2018/3 (Sheldrick, 2018)'
_computing_structure_solution 'SHELXT 2018/2 (Sheldrick, 2018)'
_diffrn_ambient_temperature 293(2)
_diffrn_measured_fraction_theta_full 0.999
_diffrn_measured_fraction_theta_max 0.999
_diffrn_measurement_device_type 'Bruker D8 QUEST PHOTON-100'
_diffrn_measurement_method '\w and \f'
_diffrn_radiation_type MoK\a
_diffrn_radiation_wavelength 0.71073
_diffrn_reflns_av_R_equivalents 0.0396
_diffrn_reflns_av_unetI/netI 0.0310
_diffrn_reflns_Laue_measured_fraction_full 0.999
_diffrn_reflns_Laue_measured_fraction_max 0.999
_diffrn_reflns_limit_h_max 14
_diffrn_reflns_limit_h_min -14
_diffrn_reflns_limit_k_max 15
_diffrn_reflns_limit_k_min -17
_diffrn_reflns_limit_l_max 18
_diffrn_reflns_limit_l_min -18
_diffrn_reflns_number 51311
_diffrn_reflns_point_group_measured_fraction_full 0.999
_diffrn_reflns_point_group_measured_fraction_max 0.999
_diffrn_reflns_theta_full 25.242
_diffrn_reflns_theta_max 25.999
_diffrn_reflns_theta_min 2.206
_diffrn_source microfocus
_exptl_absorpt_coefficient_mu 0.112
_exptl_absorpt_correction_T_max 0.7461
_exptl_absorpt_correction_T_min 0.6733
_exptl_absorpt_correction_type multi-scan
_exptl_absorpt_process_details
;
 SADABS 2016/2: Krause, L., Herbst-Irmer, R., Sheldrick G.M. & Stalke D.,
 J. Appl. Cryst. 48 (2015) 3-10
;
_exptl_crystal_density_diffrn 1.403
_exptl_crystal_description BLOCK
_exptl_crystal_F_000 920
_exptl_crystal_size_max 0.440
_exptl_crystal_size_mid 0.400
_exptl_crystal_size_min 0.270
_refine_diff_density_max 0.363
_refine_diff_density_min -0.215
_refine_diff_density_rms 0.041
_refine_ls_extinction_method none
_refine_ls_goodness_of_fit_ref 1.019
_refine_ls_hydrogen_treatment mixed
_refine_ls_matrix_type full
_refine_ls_number_parameters 762
_refine_ls_number_reflns 8118
_refine_ls_number_restraints 610
_refine_ls_restrained_S_all 1.024
_refine_ls_R_factor_all 0.0876
_refine_ls_R_factor_gt 0.0526
_refine_ls_shift/su_max 0.000
_refine_ls_shift/su_mean 0.000
_refine_ls_structure_factor_coef Fsqd
_refine_ls_weighting_details 'w=1/[\s^2^(Fo^2^)+(0.0762P)^2^+0.9258P] where P=(Fo^2^+2Fc^2^)/3'
_refine_ls_weighting_scheme calc
_refine_ls_wR_factor_gt 0.1359
_refine_ls_wR_factor_ref 0.1669
_reflns_Friedel_coverage 0.000
_reflns_number_gt 5206
_reflns_number_total 8118
_reflns_threshold_expression 'I > 2\s(I)'
_cod_data_source_file d3ce00200d2.cif
_cod_data_source_block KB646_0m
_cod_depositor_comments 'Adding full bibliography for 7246646--7246653.cif.'
_cod_original_cell_volume 2070.2(8)
_cod_database_code 7246652
_shelx_shelxl_version_number 2018/3
_shelx_space_group_comment
;
The symmetry employed for this shelxl refinement is uniquely defined
by the following loop, which should always be used as a source of
symmetry information in preference to the above space-group names.
They are only intended as comments.
;
_shelx_estimated_absorpt_t_min 0.952
_shelx_estimated_absorpt_t_max 0.970

loop_
_space_group_symop_operation_xyz
'x, y, z'
'-x, -y, -z'

loop_
_atom_site_label
_atom_site_type_symbol
_atom_site_fract_x
_atom_site_fract_y
_atom_site_fract_z
_atom_site_U_iso_or_equiv
_atom_site_adp_type
_atom_site_occupancy
_atom_site_site_symmetry_order
_atom_site_calc_flag
_atom_site_refinement_flags_posn
_atom_site_refinement_flags_adp
_atom_site_refinement_flags_occupancy
_atom_site_disorder_assembly
_atom_site_disorder_group
O1A O 1.0155(2) 0.0859(2) 1.37039(18) 0.0981(7) Uani 1 1 d . . . . .
O2A O 0.83585(17) 0.05598(16) 1.39374(13) 0.0673(5) Uani 1 1 d . . . . .
O3A O 0.6528(2) -0.05375(19) 1.66108(13) 0.0865(6) Uani 1 1 d . . . . .
O4A O 0.65521(17) 0.11162(14) 1.56464(10) 0.0599(5) Uani 1 1 d . . . . .
O5A O 0.6574(2) 0.47619(19) 0.64202(13) 0.0838(6) Uani 1 1 d . . . . .
O6A O 0.5875(2) 0.34079(16) 0.67612(12) 0.0732(6) Uani 1 1 d . . . . .
H6OA H 0.579(3) 0.345(3) 0.744(3) 0.110 Uiso 1 1 d . U . . .
O7A O 0.6676(2) 0.42194(17) 0.32559(13) 0.0779(6) Uani 1 1 d . . . . .
O8A O 0.7632(2) 0.5380(2) 0.30799(14) 0.0814(6) Uani 1 1 d . . . . .
H8OA H 0.771(4) 0.540(3) 0.248(3) 0.122 Uiso 1 1 d . U . . .
N1A N 0.55908(18) 0.33221(16) 0.85428(12) 0.0489(5) Uani 1 1 d . . . . .
N2A N 0.6578(2) 0.44757(18) 0.85695(13) 0.0621(6) Uani 1 1 d . . . . .
H2A1 H 0.687714 0.476912 0.886112 0.074 Uiso 1 1 calc R U . . .
H2A2 H 0.661897 0.465348 0.796217 0.074 Uiso 1 1 calc R U . . .
N3A N 0.60081(16) 0.34915(14) 1.00078(11) 0.0415(4) Uani 1 1 d . . . . .
N4A N 0.4400(2) 0.16127(17) 1.06156(13) 0.0536(5) Uani 1 1 d . . . . .
N5A N 0.52704(17) 0.23339(15) 1.13647(11) 0.0429(4) Uani 1 1 d . . . . .
C1A C 0.6049(2) 0.37415(18) 0.90614(14) 0.0444(5) Uani 1 1 d . . . . .
C2A C 0.5016(2) 0.26239(19) 0.89877(15) 0.0487(5) Uani 1 1 d . . . . .
H2A H 0.469052 0.233446 0.864514 0.058 Uiso 1 1 calc R U . . .
C3A C 0.4899(2) 0.23272(18) 0.99549(14) 0.0434(5) Uani 1 1 d . . . . .
C4A C 0.54356(19) 0.27803(17) 1.04154(13) 0.0386(5) Uani 1 1 d . . . . .
C5A C 0.4644(2) 0.1646(2) 1.14327(16) 0.0526(6) Uani 1 1 d . . . . .
H5A H 0.441257 0.123672 1.201023 0.063 Uiso 1 1 calc R U . . .
C6A C 0.5738(2) 0.25257(19) 1.21387(14) 0.0486(6) Uani 1 1 d . . . . .
H6AA H 0.520220 0.325643 1.212743 0.058 Uiso 1 1 calc R U . . .
H6AB H 0.658552 0.252071 1.202994 0.058 Uiso 1 1 calc R U . . .
C7A C 0.5761(2) 0.1658(2) 1.31057(14) 0.0486(5) Uani 1 1 d . . . . .
H7AA H 0.626786 0.092644 1.310465 0.058 Uiso 1 1 calc R U . . .
H7AB H 0.490796 0.168421 1.322094 0.058 Uiso 1 1 calc R U . . .
C8A C 0.6295(2) 0.1810(2) 1.39261(14) 0.0474(5) Uani 1 1 d . . . . .
H8A H 0.579713 0.255872 1.391157 0.057 Uiso 1 1 calc R U . . .
C9A C 0.7669(2) 0.1682(2) 1.38530(16) 0.0554(6) Uani 1 1 d . . . . .
H9AA H 0.777472 0.220355 1.324246 0.066 Uiso 1 1 calc R U . . .
H9AB H 0.796127 0.182225 1.436231 0.066 Uiso 1 1 calc R U . . .
C10A C 0.9593(3) 0.0245(3) 1.3846(2) 0.0738(8) Uani 1 1 d . . . . .
C11A C 1.0139(3) -0.0939(3) 1.3940(3) 0.1031(11) Uani 1 1 d . . . . .
H11A H 0.974696 -0.102121 1.344568 0.155 Uiso 1 1 calc R U . . .
H11B H 0.999122 -0.140536 1.455543 0.155 Uiso 1 1 calc R U . . .
H11C H 1.103163 -0.115645 1.388132 0.155 Uiso 1 1 calc R U . . .
C12A C 0.6121(3) 0.0963(2) 1.48486(15) 0.0568(6) Uani 1 1 d . . . . .
H12A H 0.523710 0.105962 1.488085 0.068 Uiso 1 1 calc R U . . .
H12B H 0.660301 0.021383 1.487546 0.068 Uiso 1 1 calc R U . . .
C13A C 0.6719(3) 0.0286(2) 1.65015(17) 0.0621(7) Uani 1 1 d . . . . .
C14A C 0.7172(3) 0.0498(3) 1.72806(19) 0.0885(10) Uani 1 1 d . . . . .
H14A H 0.804354 0.002281 1.747532 0.133 Uiso 1 1 calc R U . . .
H14B H 0.667791 0.034326 1.781634 0.133 Uiso 1 1 calc R U . . .
H14C H 0.708698 0.126441 1.705382 0.133 Uiso 1 1 calc R U . . .
C15A C 0.6321(2) 0.4116(2) 0.61984(17) 0.0589(6) Uani 1 1 d . . . . .
C16A C 0.6479(3) 0.4076(2) 0.52169(18) 0.0631(7) Uani 1 1 d . . . . .
H16A H 0.626811 0.355751 0.508687 0.076 Uiso 1 1 calc R U . . .
C17A C 0.6898(2) 0.4735(2) 0.45527(17) 0.0631(7) Uani 1 1 d . . . . .
H17A H 0.711356 0.524377 0.469598 0.076 Uiso 1 1 calc R U . . .
C18A C 0.7059(2) 0.4737(2) 0.35679(16) 0.0560(6) Uani 1 1 d . . . . .
N1B N 0.80797(18) 0.55722(16) 0.13145(12) 0.0487(5) Uani 1 1 d . . . . .
N2B N 0.7037(2) 0.45405(17) 0.11232(14) 0.0596(6) Uani 1 1 d . . . . .
H2B1 H 0.673936 0.429772 0.078129 0.071 Uiso 1 1 calc R U . . .
H2B2 H 0.693548 0.434452 0.172505 0.071 Uiso 1 1 calc R U . . .
N3B N 0.77967(17) 0.55098(16) -0.02217(12) 0.0471(5) Uani 1 1 d . . . . .
N4B N 0.9525(2) 0.72673(18) -0.05628(14) 0.0589(5) Uani 1 1 d . . . . .
N5B N 0.8730(2) 0.66328(19) -0.14410(13) 0.0594(6) Uani 1 1 d . . . . .
C1B C 0.7656(2) 0.52212(18) 0.07200(15) 0.0435(5) Uani 1 1 d . . . . .
C2B C 0.8709(2) 0.6252(2) 0.09636(16) 0.0517(6) Uani 1 1 d . . . . .
H2B H 0.899317 0.650554 0.136078 0.062 Uiso 1 1 calc R U . . .
C3B C 0.8936(2) 0.65750(19) 0.00172(16) 0.0472(5) Uani 1 1 d . . . . .
C4B C 0.8439(2) 0.61821(19) -0.05301(15) 0.0447(5) Uani 1 1 d . . . . .
C5B C 0.9375(3) 0.7279(2) -0.14122(18) 0.0637(7) Uani 1 1 d . . . . .
H5B H 0.967717 0.768699 -0.194997 0.076 Uiso 1 1 calc R U . . .
C6B C 0.8482(8) 0.6278(6) -0.2219(5) 0.0538(15) Uani 0.555(6) 1 d . U P A 1
H6BA H 0.757994 0.648678 -0.233096 0.065 Uiso 0.555(6) 1 calc R U P A 1
H6BB H 0.888143 0.547350 -0.201276 0.065 Uiso 0.555(6) 1 calc R U P A 1
C7B C 0.9008(7) 0.6843(5) -0.3158(4) 0.0554(13) Uani 0.555(6) 1 d . U P A 1
H7BA H 0.992399 0.656472 -0.311851 0.066 Uiso 0.555(6) 1 calc R U P A 1
H7BB H 0.865992 0.765083 -0.338657 0.066 Uiso 0.555(6) 1 calc R U P A 1
C8B C 0.8391(7) 0.6344(7) -0.3783(5) 0.0714(16) Uani 0.555(6) 1 d . U P A 1
H8B H 0.760319 0.627049 -0.353327 0.086 Uiso 0.555(6) 1 calc R U P A 1
C9B C 0.9255(16) 0.5286(9) -0.3924(12) 0.072(2) Uani 0.555(6) 1 d . U P A 1
H9BA H 0.891685 0.522565 -0.446397 0.086 Uiso 0.555(6) 1 calc R U P A 1
H9BB H 1.009045 0.530423 -0.404992 0.086 Uiso 0.555(6) 1 calc R U P A 1
C10B C 0.953(2) 0.3379(12) -0.3130(10) 0.074(3) Uani 0.555(6) 1 d D U P A 1
C11B C 0.941(2) 0.2545(16) -0.2201(15) 0.111(6) Uani 0.555(6) 1 d . U P A 1
H11D H 0.952999 0.275458 -0.168913 0.166 Uiso 0.555(6) 1 calc R U P A 1
H11E H 1.003362 0.182333 -0.211266 0.166 Uiso 0.555(6) 1 calc R U P A 1
H11F H 0.858061 0.251856 -0.220138 0.166 Uiso 0.555(6) 1 calc R U P A 1
C12B C 0.8115(6) 0.7402(5) -0.4710(4) 0.084(2) Uani 0.555(6) 1 d . . P A 1
H12C H 0.765348 0.806720 -0.457934 0.101 Uiso 0.555(6) 1 calc R U P A 1
H12D H 0.889577 0.745103 -0.497339 0.101 Uiso 0.555(6) 1 calc R U P A 1
C13B C 0.6976(11) 0.8127(9) -0.6197(7) 0.074(3) Uani 0.555(6) 1 d D . P A 1
C14B C 0.6216(18) 0.7965(15) -0.6854(11) 0.075(3) Uani 0.555(6) 1 d D . P A 1
H14D H 0.582337 0.865800 -0.738501 0.112 Uiso 0.555(6) 1 calc R U P A 1
H14E H 0.557682 0.771827 -0.651363 0.112 Uiso 0.555(6) 1 calc R U P A 1
H14F H 0.675881 0.741366 -0.708585 0.112 Uiso 0.555(6) 1 calc R U P A 1
O1B O 0.9648(19) 0.3352(15) -0.3915(10) 0.145(6) Uani 0.555(6) 1 d D U P A 1
O2B O 0.9323(13) 0.4354(9) -0.3063(9) 0.074(2) Uani 0.555(6) 1 d . U P A 1
O3B O 0.7278(8) 0.8912(5) -0.6438(7) 0.139(3) Uani 0.555(6) 1 d . U P A 1
O4B O 0.7372(8) 0.7291(6) -0.5361(5) 0.0810(14) Uani 0.555(6) 1 d . U P A 1
C6D C 0.8123(10) 0.6793(9) -0.2328(7) 0.065(2) Uani 0.445(6) 1 d . U P A 2
H6DA H 0.753954 0.640747 -0.217765 0.077 Uiso 0.445(6) 1 calc R U P A 2
H6DB H 0.763854 0.758228 -0.266692 0.077 Uiso 0.445(6) 1 calc R U P A 2
C7D C 0.8992(10) 0.6399(9) -0.2926(6) 0.075(2) Uani 0.445(6) 1 d D U P A 2
H7DA H 0.934455 0.559273 -0.260283 0.090 Uiso 0.445(6) 1 calc R U P A 2
H7DB H 0.967437 0.665084 -0.291654 0.090 Uiso 0.445(6) 1 calc R U P A 2
C8D C 0.8695(9) 0.6638(7) -0.4006(6) 0.0630(17) Uani 0.445(6) 1 d D U P A 2
H8D H 0.902343 0.718308 -0.444664 0.076 Uiso 0.445(6) 1 calc R U P A 2
C9D C 0.936(2) 0.5501(10) -0.4011(16) 0.066(2) Uani 0.445(6) 1 d D U P A 2
H9DA H 0.902180 0.545064 -0.455475 0.079 Uiso 0.445(6) 1 calc R U P A 2
H9DB H 1.025316 0.536559 -0.407741 0.079 Uiso 0.445(6) 1 calc R U P A 2
C10D C 0.955(2) 0.3649(13) -0.3162(12) 0.061(3) Uani 0.445(6) 1 d . U P A 2
C11D C 0.948(3) 0.2760(17) -0.2284(19) 0.084(5) Uani 0.445(6) 1 d . U P A 2
H11G H 0.911678 0.231671 -0.243397 0.126 Uiso 0.445(6) 1 calc R U P A 2
H11H H 0.897349 0.307874 -0.186128 0.126 Uiso 0.445(6) 1 calc R U P A 2
H11I H 1.032038 0.229692 -0.197682 0.126 Uiso 0.445(6) 1 calc R U P A 2
C12D C 0.7331(7) 0.6979(6) -0.4194(4) 0.0674(17) Uani 0.445(6) 1 d . U P A 2
H12E H 0.703968 0.646216 -0.369116 0.081 Uiso 0.445(6) 1 calc R U P A 2
H12F H 0.690560 0.771279 -0.417074 0.081 Uiso 0.445(6) 1 calc R U P A 2
C13D C 0.6855(19) 0.7913(15) -0.5849(10) 0.071(3) Uani 0.445(6) 1 d . U P A 2
C14D C 0.656(3) 0.781(2) -0.6694(18) 0.106(7) Uani 0.445(6) 1 d . U P A 2
H14G H 0.640281 0.849658 -0.723047 0.159 Uiso 0.445(6) 1 calc R U P A 2
H14H H 0.581312 0.762612 -0.662341 0.159 Uiso 0.445(6) 1 calc R U P A 2
H14I H 0.724920 0.722163 -0.679980 0.159 Uiso 0.445(6) 1 calc R U P A 2
O1D O 0.996(2) 0.3355(13) -0.3815(11) 0.110(5) Uani 0.445(6) 1 d . U P A 2
O2D O 0.9222(15) 0.4660(9) -0.3136(12) 0.0584(19) Uani 0.445(6) 1 d . U P A 2
O3D O 0.6905(7) 0.8745(5) -0.5809(5) 0.094(2) Uani 0.445(6) 1 d . U P A 2
O4D O 0.6985(8) 0.7015(6) -0.5101(5) 0.0704(15) Uani 0.445(6) 1 d . U P A 2
C15B C 1.2763(5) 1.0530(5) -0.0334(4) 0.0603(12) Uani 0.694(6) 1 d D U P B 1
C16B C 1.2107(4) 0.9759(4) -0.0302(4) 0.0577(11) Uani 0.694(6) 1 d . U P B 1
H16B H 1.190708 0.934130 0.028634 0.069 Uiso 0.694(6) 1 calc R U P B 1
C17B C 1.1810(4) 0.9660(3) -0.1070(3) 0.0577(11) Uani 0.694(6) 1 d . U P B 1
H17B H 1.200739 1.008954 -0.165376 0.069 Uiso 0.694(6) 1 calc R U P B 1
C18B C 1.1190(6) 0.8919(5) -0.1072(4) 0.0590(15) Uani 0.694(6) 1 d D U P B 1
O5B O 1.2741(5) 1.1312(4) -0.1044(3) 0.0841(13) Uani 0.694(6) 1 d D U P B 1
O6B O 1.3386(9) 1.0233(8) 0.0477(4) 0.0747(17) Uani 0.694(6) 1 d D U P B 1
H6B H 1.368734 1.069572 0.043751 0.112 Uiso 0.694(6) 1 calc R U P B 1
O7B O 1.1061(5) 0.8774(4) -0.1793(3) 0.1013(14) Uani 0.694(6) 1 d D U P B 1
O8B O 1.0733(10) 0.8471(8) -0.0281(5) 0.0762(19) Uani 0.694(6) 1 d D U P B 1
H8B1 H 1.031694 0.814533 -0.037600 0.114 Uiso 0.694(6) 1 calc R U P B 1
C15D C 1.3039(16) 1.0660(12) -0.0650(10) 0.070(2) Uani 0.306(6) 1 d D U P B 2
C16D C 1.2382(9) 1.0077(7) -0.0935(7) 0.0583(19) Uani 0.306(6) 1 d . U P B 2
H16D H 1.231542 1.021486 -0.158444 0.070 Uiso 0.306(6) 1 calc R U P B 2
C17D C 1.1902(10) 0.9411(9) -0.0389(8) 0.0573(19) Uani 0.306(6) 1 d D U P B 2
H17D H 1.198480 0.924174 0.026568 0.069 Uiso 0.306(6) 1 calc R U P B 2
C18D C 1.1245(15) 0.8906(12) -0.0712(9) 0.061(2) Uani 0.306(6) 1 d D U P B 2
O5D O 1.3185(14) 1.1461(12) -0.1216(9) 0.105(3) Uani 0.306(6) 1 d D U P B 2
O6D O 1.313(2) 1.042(2) 0.0269(11) 0.084(3) Uani 0.306(6) 1 d D U P B 2
H6D1 H 1.355436 1.073219 0.038305 0.125 Uiso 0.306(6) 1 calc R U P B 2
O7D O 1.1221(13) 0.8903(11) -0.1479(8) 0.086(3) Uani 0.306(6) 1 d . U P B 2
O8D O 1.085(2) 0.8229(19) -0.0030(12) 0.072(3) Uani 0.306(6) 1 d D U P B 2
H8D1 H 1.054456 0.791444 -0.025463 0.109 Uiso 0.306(6) 1 calc R U P B 2

loop_
_atom_site_aniso_label
_atom_site_aniso_U_11
_atom_site_aniso_U_22
_atom_site_aniso_U_33
_atom_site_aniso_U_23
_atom_site_aniso_U_13
_atom_site_aniso_U_12
O1A 0.0762(14) 0.136(2) 0.1215(19) -0.0687(17) 0.0229(13) -0.0642(15)
O2A 0.0633(12) 0.0693(12) 0.0694(12) -0.0177(10) 0.0056(9) -0.0337(10)
O3A 0.1248(18) 0.0958(16) 0.0531(11) -0.0113(11) 0.0162(11) -0.0753(15)
O4A 0.0928(13) 0.0654(11) 0.0310(8) -0.0145(8) 0.0045(8) -0.0434(10)
O5A 0.1183(17) 0.1211(17) 0.0495(10) -0.0329(11) 0.0272(10) -0.0879(15)
O6A 0.1173(16) 0.0830(13) 0.0405(9) -0.0261(9) 0.0215(10) -0.0600(12)
O7A 0.1268(17) 0.0840(14) 0.0510(10) -0.0315(10) 0.0306(11) -0.0675(13)
O8A 0.1168(16) 0.1253(18) 0.0500(10) -0.0466(12) 0.0320(11) -0.0873(15)
N1A 0.0694(12) 0.0559(12) 0.0314(9) -0.0165(8) 0.0075(8) -0.0349(10)
N2A 0.0980(16) 0.0731(14) 0.0375(10) -0.0193(10) 0.0192(10) -0.0601(13)
N3A 0.0542(11) 0.0482(10) 0.0308(9) -0.0136(8) 0.0061(7) -0.0304(9)
N4A 0.0754(13) 0.0631(13) 0.0405(10) -0.0180(9) 0.0076(9) -0.0478(11)
N5A 0.0598(11) 0.0511(11) 0.0295(9) -0.0134(8) 0.0055(8) -0.0357(9)
C1A 0.0566(13) 0.0490(13) 0.0339(11) -0.0148(10) 0.0083(9) -0.0282(11)
C2A 0.0665(15) 0.0557(14) 0.0351(11) -0.0187(10) 0.0020(10) -0.0330(12)
C3A 0.0562(13) 0.0487(13) 0.0346(11) -0.0147(10) 0.0030(9) -0.0306(11)
C4A 0.0466(12) 0.0431(12) 0.0311(10) -0.0124(9) 0.0021(9) -0.0237(10)
C5A 0.0769(16) 0.0616(15) 0.0368(11) -0.0159(11) 0.0094(11) -0.0481(13)
C6A 0.0708(15) 0.0567(14) 0.0318(11) -0.0167(10) 0.0031(10) -0.0385(12)
C7A 0.0631(14) 0.0570(14) 0.0351(11) -0.0142(10) 0.0019(10) -0.0357(12)
C8A 0.0619(14) 0.0563(14) 0.0319(11) -0.0133(10) 0.0044(10) -0.0341(12)
C9A 0.0706(16) 0.0656(17) 0.0414(12) -0.0171(11) 0.0030(11) -0.0407(14)
C10A 0.0677(19) 0.100(2) 0.0646(18) -0.0315(17) 0.0046(14) -0.0425(18)
C11A 0.078(2) 0.098(3) 0.130(3) -0.051(2) 0.004(2) -0.021(2)
C12A 0.0796(17) 0.0736(17) 0.0336(12) -0.0186(11) 0.0078(11) -0.0488(14)
C13A 0.0769(17) 0.0761(18) 0.0362(13) -0.0146(13) 0.0105(12) -0.0396(15)
C14A 0.121(3) 0.110(3) 0.0398(14) -0.0233(16) 0.0027(15) -0.053(2)
C15A 0.0637(16) 0.0778(18) 0.0461(14) -0.0264(13) 0.0069(11) -0.0357(14)
C16A 0.0750(17) 0.0741(18) 0.0479(14) -0.0234(13) 0.0106(12) -0.0370(15)
C17A 0.0710(17) 0.0863(19) 0.0450(13) -0.0264(13) 0.0119(12) -0.0430(15)
C18A 0.0658(15) 0.0660(16) 0.0393(12) -0.0219(12) 0.0062(11) -0.0264(14)
N1B 0.0624(12) 0.0612(12) 0.0391(10) -0.0228(9) 0.0088(8) -0.0378(10)
N2B 0.0888(15) 0.0761(14) 0.0435(11) -0.0266(10) 0.0174(10) -0.0608(13)
N3B 0.0583(11) 0.0612(12) 0.0418(10) -0.0261(9) 0.0131(8) -0.0387(10)
N4B 0.0743(14) 0.0729(14) 0.0544(12) -0.0278(11) 0.0167(10) -0.0524(12)
N5B 0.0770(14) 0.0894(16) 0.0399(10) -0.0292(11) 0.0164(9) -0.0586(13)
C1B 0.0511(13) 0.0490(13) 0.0409(12) -0.0207(10) 0.0067(9) -0.0267(11)
C2B 0.0643(14) 0.0664(15) 0.0447(12) -0.0273(11) 0.0065(11) -0.0403(13)
C3B 0.0566(13) 0.0549(14) 0.0461(12) -0.0239(11) 0.0086(10) -0.0339(12)
C4B 0.0510(13) 0.0561(14) 0.0404(11) -0.0229(10) 0.0110(9) -0.0310(11)
C5B 0.0799(18) 0.0855(19) 0.0494(14) -0.0253(13) 0.0188(12) -0.0589(16)
C6B 0.081(4) 0.063(4) 0.044(3) -0.031(3) 0.012(3) -0.046(3)
C7B 0.089(3) 0.054(3) 0.043(3) -0.022(2) 0.012(2) -0.046(3)
C8B 0.086(3) 0.090(4) 0.066(3) -0.048(3) 0.000(3) -0.044(3)
C9B 0.095(4) 0.081(4) 0.053(3) -0.039(4) 0.005(3) -0.033(4)
C10B 0.081(4) 0.067(6) 0.071(4) -0.033(4) -0.006(3) -0.014(5)
C11B 0.116(10) 0.118(12) 0.074(7) -0.022(8) -0.015(6) -0.028(10)
C12B 0.112(5) 0.094(5) 0.084(4) -0.052(4) 0.010(4) -0.062(4)
C13B 0.079(5) 0.052(5) 0.089(7) -0.026(5) -0.004(6) -0.023(4)
C14B 0.091(8) 0.073(6) 0.057(6) -0.019(5) -0.009(6) -0.030(6)
O1B 0.199(12) 0.128(9) 0.090(5) -0.070(6) -0.009(6) -0.011(6)
O2B 0.097(3) 0.076(6) 0.057(3) -0.040(4) -0.002(2) -0.024(4)
O3B 0.183(6) 0.080(4) 0.163(7) -0.029(4) -0.019(5) -0.070(4)
O4B 0.117(5) 0.077(4) 0.062(4) -0.024(3) 0.006(3) -0.053(3)
C6D 0.081(5) 0.084(5) 0.046(3) -0.025(4) 0.011(3) -0.048(4)
C7D 0.088(3) 0.091(4) 0.071(4) -0.052(3) 0.007(3) -0.038(4)
C8D 0.094(4) 0.058(3) 0.060(3) -0.030(3) 0.008(3) -0.046(3)
C9D 0.091(4) 0.067(4) 0.054(4) -0.028(3) 0.005(3) -0.039(3)
C10D 0.079(4) 0.044(6) 0.070(4) -0.030(4) 0.003(3) -0.025(5)
C11D 0.124(11) 0.050(5) 0.088(10) -0.021(6) -0.004(8) -0.047(7)
C12D 0.095(4) 0.072(3) 0.047(3) -0.029(3) 0.007(3) -0.037(3)
C13D 0.100(6) 0.064(6) 0.056(5) -0.024(5) 0.022(4) -0.041(4)
C14D 0.113(15) 0.111(12) 0.067(8) -0.011(8) -0.030(8) -0.030(10)
O1D 0.171(11) 0.077(7) 0.104(9) -0.061(7) 0.077(9) -0.055(7)
O2D 0.084(3) 0.042(4) 0.058(3) -0.026(3) 0.006(3) -0.026(3)
O3D 0.153(6) 0.064(3) 0.077(4) -0.027(3) 0.008(4) -0.050(3)
O4D 0.102(4) 0.070(4) 0.046(3) -0.022(3) 0.004(2) -0.038(3)
C15B 0.082(3) 0.071(2) 0.049(3) -0.028(2) 0.012(2) -0.047(2)
C16B 0.077(2) 0.068(3) 0.045(2) -0.0243(19) 0.0059(17) -0.0433(19)
C17B 0.074(2) 0.069(2) 0.047(2) -0.0221(17) 0.0089(17) -0.0447(18)
C18B 0.081(2) 0.078(2) 0.050(4) -0.036(3) 0.005(3) -0.053(2)
O5B 0.118(4) 0.104(3) 0.057(2) -0.024(2) 0.006(2) -0.076(3)
O6B 0.111(4) 0.087(4) 0.052(2) -0.018(3) -0.007(3) -0.072(3)
O7B 0.165(4) 0.152(3) 0.054(2) -0.046(2) 0.023(2) -0.126(3)
O8B 0.115(4) 0.101(5) 0.054(3) -0.038(3) 0.015(3) -0.078(4)
C15D 0.098(5) 0.075(4) 0.059(5) -0.027(4) -0.010(4) -0.050(4)
C16D 0.080(4) 0.068(3) 0.049(3) -0.029(3) 0.005(3) -0.045(3)
C17D 0.078(4) 0.073(4) 0.045(4) -0.032(3) 0.007(3) -0.045(3)
C18D 0.081(4) 0.081(4) 0.048(5) -0.035(4) 0.012(4) -0.050(3)
O5D 0.150(8) 0.142(6) 0.067(5) -0.031(4) 0.003(5) -0.111(6)
O6D 0.119(7) 0.086(7) 0.066(6) -0.008(5) -0.031(6) -0.075(5)
O7D 0.135(5) 0.125(5) 0.053(6) -0.038(5) -0.004(5) -0.099(4)
O8D 0.091(6) 0.086(7) 0.061(7) -0.023(5) 0.000(6) -0.061(5)

loop_
_atom_type_symbol
_atom_type_description
_atom_type_scat_dispersion_real
_atom_type_scat_dispersion_imag
_atom_type_scat_source
C C 0.0033 0.0016 'International Tables Vol C Tables 4.2.6.8 and 6.1.1.4'
H H 0.0000 0.0000 'International Tables Vol C Tables 4.2.6.8 and 6.1.1.4'
N N 0.0061 0.0033 'International Tables Vol C Tables 4.2.6.8 and 6.1.1.4'
O O 0.0106 0.0060 'International Tables Vol C Tables 4.2.6.8 and 6.1.1.4'

loop_
_geom_angle_atom_site_label_1
_geom_angle_atom_site_label_2
_geom_angle_atom_site_label_3
_geom_angle
_geom_angle_site_symmetry_1
_geom_angle_site_symmetry_3
_geom_angle_publ_flag
C10A O2A C9A 118.4(2) . . ?
C13A O4A C12A 115.87(19) . . ?
C15A O6A H6OA 111.4(19) . . ?
C18A O8A H8OA 112(2) . . ?
C2A N1A C1A 118.72(17) . . ?
C1A N2A H2A1 120.0 . . ?
C1A N2A H2A2 120.0 . . ?
H2A1 N2A H2A2 120.0 . . ?
C4A N3A C1A 112.47(17) . . ?
C5A N4A C3A 104.14(17) . . ?
C4A N5A C5A 105.52(16) . . ?
C4A N5A C6A 126.01(16) . . ?
C5A N5A C6A 128.40(17) . . ?
N2A C1A N3A 117.73(19) . . ?
N2A C1A N1A 116.21(18) . . ?
N3A C1A N1A 126.06(19) . . ?
N1A C2A C3A 120.07(19) . . ?
N1A C2A H2A 120.0 . . ?
C3A C2A H2A 120.0 . . ?
C2A C3A N4A 133.89(19) . . ?
C2A C3A C4A 116.18(19) . . ?
N4A C3A C4A 109.84(17) . . ?
N3A C4A N5A 127.23(17) . . ?
N3A C4A C3A 126.45(18) . . ?
N5A C4A C3A 106.32(17) . . ?
N4A C5A N5A 114.18(19) . . ?
N4A C5A H5A 122.9 . . ?
N5A C5A H5A 122.9 . . ?
N5A C6A C7A 112.21(17) . . ?
N5A C6A H6AA 109.2 . . ?
C7A C6A H6AA 109.2 . . ?
N5A C6A H6AB 109.2 . . ?
C7A C6A H6AB 109.2 . . ?
H6AA C6A H6AB 107.9 . . ?
C6A C7A C8A 113.43(17) . . ?
C6A C7A H7AA 108.9 . . ?
C8A C7A H7AA 108.9 . . ?
C6A C7A H7AB 108.9 . . ?
C8A C7A H7AB 108.9 . . ?
H7AA C7A H7AB 107.7 . . ?
C12A C8A C9A 111.3(2) . . ?
C12A C8A C7A 106.98(17) . . ?
C9A C8A C7A 112.73(18) . . ?
C12A C8A H8A 108.6 . . ?
C9A C8A H8A 108.6 . . ?
C7A C8A H8A 108.6 . . ?
O2A C9A C8A 106.24(18) . . ?
O2A C9A H9AA 110.5 . . ?
C8A C9A H9AA 110.5 . . ?
O2A C9A H9AB 110.5 . . ?
C8A C9A H9AB 110.5 . . ?
H9AA C9A H9AB 108.7 . . ?
O1A C10A O2A 123.0(3) . . ?
O1A C10A C11A 126.5(3) . . ?
O2A C10A C11A 110.5(3) . . ?
C10A C11A H11A 109.5 . . ?
C10A C11A H11B 109.5 . . ?
H11A C11A H11B 109.5 . . ?
C10A C11A H11C 109.5 . . ?
H11A C11A H11C 109.5 . . ?
H11B C11A H11C 109.5 . . ?
O4A C12A C8A 108.85(18) . . ?
O4A C12A H12A 109.9 . . ?
C8A C12A H12A 109.9 . . ?
O4A C12A H12B 109.9 . . ?
C8A C12A H12B 109.9 . . ?
H12A C12A H12B 108.3 . . ?
O3A C13A O4A 122.7(2) . . ?
O3A C13A C14A 124.5(2) . . ?
O4A C13A C14A 112.8(2) . . ?
C13A C14A H14A 109.5 . . ?
C13A C14A H14B 109.5 . . ?
H14A C14A H14B 109.5 . . ?
C13A C14A H14C 109.5 . . ?
H14A C14A H14C 109.5 . . ?
H14B C14A H14C 109.5 . . ?
O5A C15A O6A 123.9(2) . . ?
O5A C15A C16A 122.8(2) . . ?
O6A C15A C16A 113.3(2) . . ?
C17A C16A C15A 122.1(3) . . ?
C17A C16A H16A 118.9 . . ?
C15A C16A H16A 118.9 . . ?
C16A C17A C18A 124.2(3) . . ?
C16A C17A H17A 117.9 . . ?
C18A C17A H17A 117.9 . . ?
O7A C18A O8A 123.9(2) . . ?
O7A C18A C17A 124.4(2) . . ?
O8A C18A C17A 111.7(2) . . ?
C2B N1B C1B 119.26(18) . . ?
C1B N2B H2B1 120.0 . . ?
C1B N2B H2B2 120.0 . . ?
H2B1 N2B H2B2 120.0 . . ?
C4B N3B C1B 112.25(17) . . ?
C5B N4B C3B 104.45(18) . . ?
C4B N5B C5B 105.90(18) . . ?
C4B N5B C6D 128.2(4) . . ?
C5B N5B C6D 122.1(4) . . ?
C4B N5B C6B 121.2(3) . . ?
C5B N5B C6B 132.4(3) . . ?
N2B C1B N3B 118.38(18) . . ?
N2B C1B N1B 115.83(18) . . ?
N3B C1B N1B 125.79(19) . . ?
N1B C2B C3B 119.85(19) . . ?
N1B C2B H2B 120.1 . . ?
C3B C2B H2B 120.1 . . ?
C2B C3B N4B 134.2(2) . . ?
C2B C3B C4B 116.04(19) . . ?
N4B C3B C4B 109.65(19) . . ?
N3B C4B N5B 127.02(19) . . ?
N3B C4B C3B 126.77(19) . . ?
N5B C4B C3B 106.21(18) . . ?
N4B C5B N5B 113.8(2) . . ?
N4B C5B H5B 123.1 . . ?
N5B C5B H5B 123.1 . . ?
N5B C6B C7B 110.3(5) . . ?
N5B C6B H6BA 109.6 . . ?
C7B C6B H6BA 109.6 . . ?
N5B C6B H6BB 109.6 . . ?
C7B C6B H6BB 109.6 . . ?
H6BA C6B H6BB 108.1 . . ?
C6B C7B C8B 92.9(5) . . ?
C6B C7B H7BA 113.1 . . ?
C8B C7B H7BA 113.1 . . ?
C6B C7B H7BB 113.1 . . ?
C8B C7B H7BB 113.1 . . ?
H7BA C7B H7BB 110.5 . . ?
C9B C8B C12B 112.5(7) . . ?
C9B C8B C7B 117.8(9) . . ?
C12B C8B C7B 93.2(5) . . ?
C9B C8B H8B 110.8 . . ?
C12B C8B H8B 110.8 . . ?
C7B C8B H8B 110.8 . . ?
O2B C9B C8B 107.6(10) . . ?
O2B C9B H9BA 110.2 . . ?
C8B C9B H9BA 110.2 . . ?
O2B C9B H9BB 110.2 . . ?
C8B C9B H9BB 110.2 . . ?
H9BA C9B H9BB 108.5 . . ?
O1B C10B O2B 116.9(14) . . ?
O1B C10B C11B 131.3(16) . . ?
O2B C10B C11B 111.4(13) . . ?
C10B C11B H11D 109.5 . . ?
C10B C11B H11E 109.5 . . ?
H11D C11B H11E 109.5 . . ?
C10B C11B H11F 109.5 . . ?
H11D C11B H11F 109.5 . . ?
H11E C11B H11F 109.5 . . ?
O4B C12B C8B 106.0(5) . . ?
O4B C12B H12C 110.5 . . ?
C8B C12B H12C 110.5 . . ?
O4B C12B H12D 110.5 . . ?
C8B C12B H12D 110.5 . . ?
H12C C12B H12D 108.7 . . ?
O3B C13B O4B 122.7(10) . . ?
O3B C13B C14B 122.4(11) . . ?
O4B C13B C14B 114.7(10) . . ?
C13B C14B H14D 109.5 . . ?
C13B C14B H14E 109.5 . . ?
H14D C14B H14E 109.5 . . ?
C13B C14B H14F 109.5 . . ?
H14D C14B H14F 109.5 . . ?
H14E C14B H14F 109.5 . . ?
C10B O2B C9B 118.1(11) . . ?
C13B O4B C12B 116.9(7) . . ?
C7D C6D N5B 112.5(8) . . ?
C7D C6D H6DA 109.1 . . ?
N5B C6D H6DA 109.1 . . ?
C7D C6D H6DB 109.1 . . ?
N5B C6D H6DB 109.1 . . ?
H6DA C6D H6DB 107.8 . . ?
C6D C7D C8D 125.8(9) . . ?
C6D C7D H7DA 105.9 . . ?
C8D C7D H7DA 105.9 . . ?
C6D C7D H7DB 105.9 . . ?
C8D C7D H7DB 105.9 . . ?
H7DA C7D H7DB 106.2 . . ?
C12D C8D C9D 109.8(10) . . ?
C12D C8D C7D 108.9(7) . . ?
C9D C8D C7D 100.2(11) . . ?
C12D C8D H8D 112.4 . . ?
C9D C8D H8D 112.4 . . ?
C7D C8D H8D 112.4 . . ?
O2D C9D C8D 110.8(12) . . ?
O2D C9D H9DA 109.5 . . ?
C8D C9D H9DA 109.5 . . ?
O2D C9D H9DB 109.5 . . ?
C8D C9D H9DB 109.5 . . ?
H9DA C9D H9DB 108.1 . . ?
O1D C10D O2D 128.1(15) . . ?
O1D C10D C11D 114.8(17) . . ?
O2D C10D C11D 117.0(16) . . ?
C10D C11D H11G 109.5 . . ?
C10D C11D H11H 109.5 . . ?
H11G C11D H11H 109.5 . . ?
C10D C11D H11I 109.5 . . ?
H11G C11D H11I 109.5 . . ?
H11H C11D H11I 109.5 . . ?
O4D C12D C8D 113.3(6) . . ?
O4D C12D H12E 108.9 . . ?
C8D C12D H12E 108.9 . . ?
O4D C12D H12F 108.9 . . ?
C8D C12D H12F 108.9 . . ?
H12E C12D H12F 107.7 . . ?
O3D C13D O4D 123.6(13) . . ?
O3D C13D C14D 125.4(18) . . ?
O4D C13D C14D 110.9(17) . . ?
C13D C14D H14G 109.5 . . ?
C13D C14D H14H 109.5 . . ?
H14G C14D H14H 109.5 . . ?
C13D C14D H14I 109.5 . . ?
H14G C14D H14I 109.5 . . ?
H14H C14D H14I 109.5 . . ?
C10D O2D C9D 114.7(13) . . ?
C13D O4D C12D 117.6(10) . . ?
O5B C15B O6B 124.0(7) . . ?
O5B C15B C16B 123.1(5) . . ?
O6B C15B C16B 112.8(6) . . ?
C17B C16B C15B 122.2(4) . . ?
C17B C16B H16B 118.9 . . ?
C15B C16B H16B 118.9 . . ?
C16B C17B C18B 124.1(4) . . ?
C16B C17B H17B 118.0 . . ?
C18B C17B H17B 118.0 . . ?
O7B C18B O8B 122.1(6) . . ?
O7B C18B C17B 120.9(5) . . ?
O8B C18B C17B 116.9(6) . . ?
C15B O6B H6B 109.5 . . ?
C18B O8B H8B1 109.5 . . ?
O5D C15D O6D 121.8(16) . . ?
O5D C15D C16D 121.2(12) . . ?
O6D C15D C16D 114.5(14) . . ?
C17D C16D C15D 126.6(10) . . ?
C17D C16D H16D 116.7 . . ?
C15D C16D H16D 116.7 . . ?
C16D C17D C18D 123.9(11) . . ?
C16D C17D H17D 118.1 . . ?
C18D C17D H17D 118.1 . . ?
O7D C18D O8D 118.7(15) . . ?
O7D C18D C17D 126.0(13) . . ?
O8D C18D C17D 114.0(15) . . ?
C15D O6D H6D1 109.5 . . ?
C18D O8D H8D1 109.5 . . ?

loop_
_geom_bond_atom_site_label_1
_geom_bond_atom_site_label_2
_geom_bond_distance
_geom_bond_site_symmetry_2
_geom_bond_publ_flag
O1A C10A 1.202(3) . ?
O2A C10A 1.329(3) . ?
O2A C9A 1.427(3) . ?
O3A C13A 1.197(3) . ?
O4A C13A 1.338(3) . ?
O4A C12A 1.449(3) . ?
O5A C15A 1.201(3) . ?
O6A C15A 1.282(3) . ?
O6A H6OA 1.05(4) . ?
O7A C18A 1.207(3) . ?
O8A C18A 1.286(3) . ?
O8A H8OA 0.89(4) . ?
N1A C2A 1.326(3) . ?
N1A C1A 1.365(3) . ?
N2A C1A 1.340(3) . ?
N2A H2A1 0.8600 . ?
N2A H2A2 0.8600 . ?
N3A C4A 1.327(2) . ?
N3A C1A 1.342(3) . ?
N4A C5A 1.307(3) . ?
N4A C3A 1.384(3) . ?
N5A C4A 1.365(3) . ?
N5A C5A 1.368(3) . ?
N5A C6A 1.469(2) . ?
C2A C3A 1.375(3) . ?
C2A H2A 0.9300 . ?
C3A C4A 1.393(3) . ?
C5A H5A 0.9300 . ?
C6A C7A 1.500(3) . ?
C6A H6AA 0.9700 . ?
C6A H6AB 0.9700 . ?
C7A C8A 1.534(3) . ?
C7A H7AA 0.9700 . ?
C7A H7AB 0.9700 . ?
C8A C12A 1.509(3) . ?
C8A C9A 1.516(3) . ?
C8A H8A 0.9800 . ?
C9A H9AA 0.9700 . ?
C9A H9AB 0.9700 . ?
C10A C11A 1.487(5) . ?
C11A H11A 0.9600 . ?
C11A H11B 0.9600 . ?
C11A H11C 0.9600 . ?
C12A H12A 0.9700 . ?
C12A H12B 0.9700 . ?
C13A C14A 1.484(4) . ?
C14A H14A 0.9600 . ?
C14A H14B 0.9600 . ?
C14A H14C 0.9600 . ?
C15A C16A 1.504(3) . ?
C16A C17A 1.284(3) . ?
C16A H16A 0.9300 . ?
C17A C18A 1.489(3) . ?
C17A H17A 0.9300 . ?
N1B C2B 1.332(3) . ?
N1B C1B 1.360(3) . ?
N2B C1B 1.334(3) . ?
N2B H2B1 0.8600 . ?
N2B H2B2 0.8600 . ?
N3B C4B 1.331(3) . ?
N3B C1B 1.343(3) . ?
N4B C5B 1.301(3) . ?
N4B C3B 1.387(3) . ?
N5B C4B 1.359(3) . ?
N5B C5B 1.373(3) . ?
N5B C6D 1.454(10) . ?
N5B C6B 1.516(7) . ?
C2B C3B 1.369(3) . ?
C2B H2B 0.9300 . ?
C3B C4B 1.395(3) . ?
C5B H5B 0.9300 . ?
C6B C7B 1.549(10) . ?
C6B H6BA 0.9700 . ?
C6B H6BB 0.9700 . ?
C7B C8B 1.681(8) . ?
C7B H7BA 0.9700 . ?
C7B H7BB 0.9700 . ?
C8B C9B 1.527(11) . ?
C8B C12B 1.547(11) . ?
C8B H8B 0.9800 . ?
C9B O2B 1.433(14) . ?
C9B H9BA 0.9700 . ?
C9B H9BB 0.9700 . ?
C10B O1B 1.201(10) . ?
C10B O2B 1.335(12) . ?
C10B C11B 1.48(2) . ?
C11B H11D 0.9600 . ?
C11B H11E 0.9600 . ?
C11B H11F 0.9600 . ?
C12B O4B 1.428(9) . ?
C12B H12C 0.9700 . ?
C12B H12D 0.9700 . ?
C13B O3B 1.190(12) . ?
C13B O4B 1.317(10) . ?
C13B C14B 1.491(9) . ?
C14B H14D 0.9600 . ?
C14B H14E 0.9600 . ?
C14B H14F 0.9600 . ?
C6D C7D 1.401(14) . ?
C6D H6DA 0.9700 . ?
C6D H6DB 0.9700 . ?
C7D C8D 1.574(9) . ?
C7D H7DA 0.9700 . ?
C7D H7DB 0.9700 . ?
C8D C12D 1.465(12) . ?
C8D C9D 1.488(9) . ?
C8D H8D 0.9800 . ?
C9D O2D 1.447(17) . ?
C9D H9DA 0.9700 . ?
C9D H9DB 0.9700 . ?
C10D O1D 1.213(17) . ?
C10D O2D 1.335(14) . ?
C10D C11D 1.46(2) . ?
C11D H11G 0.9600 . ?
C11D H11H 0.9600 . ?
C11D H11I 0.9600 . ?
C12D O4D 1.431(9) . ?
C12D H12E 0.9700 . ?
C12D H12F 0.9700 . ?
C13D O3D 1.207(19) . ?
C13D O4D 1.298(15) . ?
C13D C14D 1.42(2) . ?
C14D H14G 0.9600 . ?
C14D H14H 0.9600 . ?
C14D H14I 0.9600 . ?
C15B O5B 1.202(5) . ?
C15B O6B 1.303(6) . ?
C15B C16B 1.509(7) . ?
C16B C17B 1.301(6) . ?
C16B H16B 0.9300 . ?
C17B C18B 1.456(7) . ?
C17B H17B 0.9300 . ?
C18B O7B 1.212(5) . ?
C18B O8B 1.301(7) . ?
O6B H6B 0.8200 . ?
O8B H8B1 0.8200 . ?
C15D O5D 1.187(9) . ?
C15D O6D 1.305(10) . ?
C15D C16D 1.474(15) . ?
C16D C17D 1.259(16) . ?
C16D H16D 0.9300 . ?
C17D C18D 1.415(9) . ?
C17D H17D 0.9300 . ?
C18D O7D 1.165(13) . ?
C18D O8D 1.297(9) . ?
O6D H6D1 0.8200 . ?
O8D H8D1 0.8200 . ?

loop_
_geom_torsion_atom_site_label_1
_geom_torsion_atom_site_label_2
_geom_torsion_atom_site_label_3
_geom_torsion_atom_site_label_4
_geom_torsion
_geom_torsion_site_symmetry_1
_geom_torsion_site_symmetry_2
_geom_torsion_site_symmetry_3
_geom_torsion_site_symmetry_4
_geom_torsion_publ_flag
C4A N3A C1A N2A 178.4(2) . . . . ?
C4A N3A C1A N1A -1.2(3) . . . . ?
C2A N1A C1A N2A -177.5(2) . . . . ?
C2A N1A C1A N3A 2.0(4) . . . . ?
C1A N1A C2A C3A -0.6(3) . . . . ?
N1A C2A C3A N4A -177.7(2) . . . . ?
N1A C2A C3A C4A -1.3(3) . . . . ?
C5A N4A C3A C2A 176.3(3) . . . . ?
C5A N4A C3A C4A -0.3(3) . . . . ?
C1A N3A C4A N5A 177.9(2) . . . . ?
C1A N3A C4A C3A -1.0(3) . . . . ?
C5A N5A C4A N3A -179.4(2) . . . . ?
C6A N5A C4A N3A -2.3(4) . . . . ?
C5A N5A C4A C3A -0.3(2) . . . . ?
C6A N5A C4A C3A 176.8(2) . . . . ?
C2A C3A C4A N3A 2.3(3) . . . . ?
N4A C3A C4A N3A 179.5(2) . . . . ?
C2A C3A C4A N5A -176.8(2) . . . . ?
N4A C3A C4A N5A 0.4(3) . . . . ?
C3A N4A C5A N5A 0.1(3) . . . . ?
C4A N5A C5A N4A 0.1(3) . . . . ?
C6A N5A C5A N4A -176.9(2) . . . . ?
C4A N5A C6A C7A -162.0(2) . . . . ?
C5A N5A C6A C7A 14.5(3) . . . . ?
N5A C6A C7A C8A 177.73(19) . . . . ?
C6A C7A C8A C12A 173.8(2) . . . . ?
C6A C7A C8A C9A -63.5(3) . . . . ?
C10A O2A C9A C8A 176.5(2) . . . . ?
C12A C8A C9A O2A 57.0(2) . . . . ?
C7A C8A C9A O2A -63.2(2) . . . . ?
C9A O2A C10A O1A 0.7(4) . . . . ?
C9A O2A C10A C11A -179.1(2) . . . . ?
C13A O4A C12A C8A -165.9(2) . . . . ?
C9A C8A C12A O4A 59.5(3) . . . . ?
C7A C8A C12A O4A -177.0(2) . . . . ?
C12A O4A C13A O3A 0.0(4) . . . . ?
C12A O4A C13A C14A 179.5(2) . . . . ?
O5A C15A C16A C17A -0.1(5) . . . . ?
O6A C15A C16A C17A 179.0(3) . . . . ?
C15A C16A C17A C18A -179.3(2) . . . . ?
C16A C17A C18A O7A 9.3(5) . . . . ?
C16A C17A C18A O8A -172.2(3) . . . . ?
C4B N3B C1B N2B -179.5(2) . . . . ?
C4B N3B C1B N1B 1.3(3) . . . . ?
C2B N1B C1B N2B 179.8(2) . . . . ?
C2B N1B C1B N3B -0.9(4) . . . . ?
C1B N1B C2B C3B -0.9(4) . . . . ?
N1B C2B C3B N4B 178.7(3) . . . . ?
N1B C2B C3B C4B 2.0(4) . . . . ?
C5B N4B C3B C2B -176.8(3) . . . . ?
C5B N4B C3B C4B 0.1(3) . . . . ?
C1B N3B C4B N5B -179.2(2) . . . . ?
C1B N3B C4B C3B 0.0(3) . . . . ?
C5B N5B C4B N3B 178.9(2) . . . . ?
C6D N5B C4B N3B 20.9(7) . . . . ?
C6B N5B C4B N3B -8.3(5) . . . . ?
C5B N5B C4B C3B -0.5(3) . . . . ?
C6D N5B C4B C3B -158.5(6) . . . . ?
C6B N5B C4B C3B 172.3(4) . . . . ?
C2B C3B C4B N3B -1.7(4) . . . . ?
N4B C3B C4B N3B -179.2(2) . . . . ?
C2B C3B C4B N5B 177.7(2) . . . . ?
N4B C3B C4B N5B 0.2(3) . . . . ?
C3B N4B C5B N5B -0.4(3) . . . . ?
C4B N5B C5B N4B 0.6(3) . . . . ?
C6D N5B C5B N4B 160.3(5) . . . . ?
C6B N5B C5B N4B -171.1(4) . . . . ?
C4B N5B C6B C7B -175.0(5) . . . . ?
C5B N5B C6B C7B -4.5(9) . . . . ?
N5B C6B C7B C8B -174.1(5) . . . . ?
C6B C7B C8B C9B -97.4(8) . . . . ?
C6B C7B C8B C12B 145.1(6) . . . . ?
C12B C8B C9B O2B -173.2(10) . . . . ?
C7B C8B C9B O2B 80.2(13) . . . . ?
C9B C8B C12B O4B 67.3(10) . . . . ?
C7B C8B C12B O4B -170.8(6) . . . . ?
O1B C10B O2B C9B 0(3) . . . . ?
C11B C10B O2B C9B -172.7(17) . . . . ?
C8B C9B O2B C10B 151.2(13) . . . . ?
O3B C13B O4B C12B 4.8(15) . . . . ?
C14B C13B O4B C12B 179.4(11) . . . . ?
C8B C12B O4B C13B 177.4(8) . . . . ?
C4B N5B C6D C7D -131.0(8) . . . . ?
C5B N5B C6D C7D 74.1(10) . . . . ?
N5B C6D C7D C8D -167.7(8) . . . . ?
C6D C7D C8D C12D -20.1(15) . . . . ?
C6D C7D C8D C9D -135.3(13) . . . . ?
C12D C8D C9D O2D -75.9(16) . . . . ?
C7D C8D C9D O2D 38.5(16) . . . . ?
C9D C8D C12D O4D -60.2(11) . . . . ?
C7D C8D C12D O4D -169.0(7) . . . . ?
O1D C10D O2D C9D 2(3) . . . . ?
C11D C10D O2D C9D 177(2) . . . . ?
C8D C9D O2D C10D 166.0(16) . . . . ?
O3D C13D O4D C12D -6(2) . . . . ?
C14D C13D O4D C12D 177.9(15) . . . . ?
C8D C12D O4D C13D -83.8(11) . . . . ?
O5B C15B C16B C17B 21.7(8) . . . . ?
O6B C15B C16B C17B -156.1(6) . . . . ?
C15B C16B C17B C18B 179.3(5) . . . . ?
C16B C17B C18B O7B -172.0(6) . . . . ?
C16B C17B C18B O8B 11.3(10) . . . . ?
O5D C15D C16D C17D -161.3(15) . . . . ?
O6D C15D C16D C17D 1(2) . . . . ?
C15D C16D C17D C18D 177.8(14) . . . . ?
C16D C17D C18D O7D 12(3) . . . . ?
C16D C17D C18D O8D 178.5(16) . . . . ?
